data_4074474
loop_
_publ_author_name
'Pla-Quintana, Anna'
'Torrent, Anna'
'Dachs, Anna'
'Roglans, Anna'
'Pleixats, Roser'
'Moreno-Ma\~nas, Marcial'
'Parella, Teodor'
'Benet-Buchholz, Jordi'

_publ_contact_author
;
    Dr. Benet-Buchholz, Jordi
    Institute of Chemical Research of Catalonia (ICIQ)    
    X-ray Diffraction Unit
    Avgda. Pa\=isos Catalans 16
    E-43007 Tarragona, Spain
;
_publ_section_title
;
 Chiral and Stable Palladium(0) Complexes of Polyunsaturated
 Aza-macrocyclic Ligands:&#x00A0; Synthesis and Structural Analysis
;
_journal_issue 23
_journal_name_full Organometallics
_journal_page_first 5612
_journal_paper_doi 10.1021/om060667f
_journal_volume 25
_journal_year 2006
_chemical_formula_sum 'C33 H35 N3 O6 Pd S3'
_chemical_formula_weight 772.22
_chemical_name_systematic
;

 ?

;
_space_group_IT_number 14
_symmetry_cell_setting monoclinic
_symmetry_space_group_name_Hall '-P 2yn'
_symmetry_space_group_name_H-M 'P 1 21/n 1'
_atom_sites_solution_hydrogens geom
_atom_sites_solution_primary direct
_atom_sites_solution_secondary difmap
_audit_creation_method SHELXL-97
_cell_angle_alpha 90.00
_cell_angle_beta 113.2930(10)
_cell_angle_gamma 90.00
_cell_formula_units_Z 4
_cell_length_a 16.4323(10)
_cell_length_b 11.1747(6)
_cell_length_c 19.1546(10)
_cell_measurement_reflns_used 7666
_cell_measurement_temperature 100(2)
_cell_measurement_theta_max 38.51
_cell_measurement_theta_min 2.70
_cell_volume 3230.6(3)
_computing_cell_refinement 'Bruker-Nonius Apex v1.0-22 2002'
_computing_data_collection 'Bruker-Nonius Apex v1.0-22 2002'
_computing_data_reduction 'SAINT+ Version 7.06A Bruker-Nonius, 2004'
_computing_molecular_graphics 'Shelxtl Version 6.12 (Sheldrick, 2001)'
_computing_publication_material 'Shelxtl Version 6.12 (Sheldrick, 2001)'
_computing_structure_refinement 'Shelxtl Version 6.12 (Sheldrick, 2001)'
_computing_structure_solution 'Shelxtl Version 6.12 (Sheldrick, 2001)'
_diffrn_ambient_temperature 100(2)
_diffrn_detector_area_resol_mean 512
_diffrn_detector_type '4K CCD area detector APEX II'
_diffrn_measured_fraction_theta_full 0.951
_diffrn_measured_fraction_theta_max 0.951
_diffrn_measurement_device_type 'Kappa 4-axis goniometer bruker-nonius'
_diffrn_measurement_method
;
 Fullsphere data collection, phi and omega scans
;
_diffrn_measurement_specimen_support 'magnetic support whith 10 micron nylon fiber cryoloop'
_diffrn_radiation_monochromator 'Multilayer Montel 200 mirrors'
_diffrn_radiation_type MoK\a
_diffrn_radiation_wavelength 0.71073
_diffrn_reflns_av_R_equivalents 0.0491
_diffrn_reflns_av_sigmaI/netI 0.0572
_diffrn_reflns_limit_h_max 28
_diffrn_reflns_limit_h_min -29
_diffrn_reflns_limit_k_max 19
_diffrn_reflns_limit_k_min -19
_diffrn_reflns_limit_l_max 32
_diffrn_reflns_limit_l_min -34
_diffrn_reflns_number 65529
_diffrn_reflns_theta_full 39.62
_diffrn_reflns_theta_max 39.62
_diffrn_reflns_theta_min 2.70
_diffrn_source 'rotating anode X-ray tube'
_diffrn_source_current 90
_diffrn_source_power 50
_diffrn_source_size '3 mm x 0.3 mm fine focus'
_diffrn_source_type 'Bruker-Nonius FR 591'
_exptl_absorpt_coefficient_mu 0.819
_exptl_absorpt_correction_T_max 1.0000
_exptl_absorpt_correction_T_min 0.7469
_exptl_absorpt_correction_type empirical
_exptl_absorpt_process_details
; 
 SADABS Version 2.1 2003 Bruker-Nonius
 Blessing, Acta Cryst. (1995) A51 33-38
;
_exptl_crystal_colour lustrous
_exptl_crystal_density_diffrn 1.588
_exptl_crystal_density_method 'not measured'
_exptl_crystal_description plate
_exptl_crystal_F_000 1584
_exptl_crystal_size_max 0.07
_exptl_crystal_size_mid 0.03
_exptl_crystal_size_min 0.01
_refine_diff_density_max 1.822
_refine_diff_density_min -0.934
_refine_diff_density_rms 0.122
_refine_ls_extinction_method none
_refine_ls_goodness_of_fit_ref 1.016
_refine_ls_hydrogen_treatment noref
_refine_ls_matrix_type full
_refine_ls_number_parameters 459
_refine_ls_number_reflns 18589
_refine_ls_number_restraints 0
_refine_ls_restrained_S_all 1.016
_refine_ls_R_factor_all 0.0730
_refine_ls_R_factor_gt 0.0394
_refine_ls_shift/su_max 0.006
_refine_ls_shift/su_mean 0.000
_refine_ls_structure_factor_coef Fsqd
_refine_ls_weighting_details 'calc w=1/[\s^2^(Fo^2^)+(0.0490P)^2^+0.6768P] where P=(Fo^2^+2Fc^2^)/3'
_refine_ls_weighting_scheme calc
_refine_ls_wR_factor_gt 0.0890
_refine_ls_wR_factor_ref 0.1025
_reflns_number_gt 13058
_reflns_number_total 18589
_reflns_threshold_expression >2sigma(I)
_cod_data_source_file om060667fsi20060726_061000.cif
_cod_data_source_block at199_0m
_cod_depositor_comments
;
The following automatic conversions were performed:
'_diffrn_measurement_specimen_suppport' tag replaced with
'_diffrn_measurement_specimen_support'.

Automatic conversion script
Id: cif_correct_tags 1440 2010-10-19 06:21:57Z saulius 

The following automatic conversions were performed:

'_symmetry_cell_setting' value 'Monoclinic' changed to 'monoclinic'
according to /home/saulius/struct/CIF-dictionaries/cif_core.dic
dictionary named 'cif_core.dic' version 2.4.1 from 2010-06-29.

Automatic conversion script
Id: cif_fix_values 1715 2011-07-08 13:25:40Z adriana 
;
_cod_original_sg_symbol_H-M P2(1)/n
_cod_database_code 4074474

loop_
_symmetry_equiv_pos_as_xyz
'x, y, z'
'-x+1/2, y+1/2, -z+1/2'
'-x, -y, -z'
'x-1/2, -y-1/2, z-1/2'

loop_
_atom_site_label
_atom_site_type_symbol
_atom_site_fract_x
_atom_site_fract_y
_atom_site_fract_z
_atom_site_U_iso_or_equiv
_atom_site_adp_type
_atom_site_occupancy
_atom_site_symmetry_multiplicity
_atom_site_calc_flag
_atom_site_refinement_flags
_atom_site_disorder_assembly
_atom_site_disorder_group
C1 C 0.89180(12) 0.71725(13) 1.10116(9) 0.0203(3) Uani 1 1 d . . .
H1A H 0.8356 0.7206 1.1087 0.024 Uiso 1 1 calc R . .
H1B H 0.9357 0.7681 1.1405 0.024 Uiso 1 1 calc R . .
N1 N 0.87696(10) 0.76470(11) 1.02569(8) 0.0189(2) Uani 1 1 d . A .
O1 O 0.88225(10) 0.93277(10) 0.94431(8) 0.0237(3) Uani 1 1 d . . .
Pd1 Pd 0.895935(8) 0.452578(9) 1.028688(6) 0.01331(3) Uani 1 1 d . A .
S1 S 0.88044(3) 0.91062(3) 1.01720(2) 0.01788(7) Uani 1 1 d . . .
C2 C 0.92418(11) 0.59263(12) 1.11068(9) 0.0178(3) Uani 1 1 d . . .
N2 N 0.96905(11) 0.29952(11) 1.20433(8) 0.0206(3) Uani 1 1 d . A .
O2 O 0.95039(10) 0.95196(10) 1.08528(8) 0.0259(3) Uani 1 1 d . . .
S2 S 0.88635(4) 0.28791(4) 1.23151(3) 0.02748(10) Uani 1 1 d . . .
C3 C 0.95863(12) 0.50028(13) 1.14612(9) 0.0187(3) Uani 1 1 d . A .
N3 N 0.80480(9) 0.28669(10) 0.85760(8) 0.0154(2) Uani 1 1 d . . .
O3 O 0.85978(12) 0.16487(12) 1.22205(9) 0.0347(3) Uani 1 1 d . A .
S3 S 0.76152(3) 0.21442(3) 0.77630(2) 0.01605(6) Uani 1 1 d . . .
C4 C 1.00861(13) 0.41895(14) 1.20987(10) 0.0227(3) Uani 1 1 d . . .
H4A H 1.0695 0.4098 1.2121 0.027 Uiso 1 1 calc R A .
H4B H 1.0131 0.4566 1.2580 0.027 Uiso 1 1 calc R . .
O4 O 0.91575(15) 0.34185(16) 1.30533(9) 0.0466(5) Uani 1 1 d . A .
C5 C 0.97199(13) 0.22248(13) 1.14257(9) 0.0205(3) Uani 1 1 d . . .
H5A H 1.0349 0.2059 1.1528 0.025 Uiso 1 1 calc R A .
H5B H 0.9437 0.1451 1.1446 0.025 Uiso 1 1 calc R . .
O5 O 0.73440(9) 0.09902(10) 0.79256(7) 0.0220(2) Uani 1 1 d . . .
C6 C 0.92899(11) 0.27031(12) 1.06447(9) 0.0173(3) Uani 1 1 d . A .
O6 O 0.69657(9) 0.29150(11) 0.72320(7) 0.0216(2) Uani 1 1 d . . .
C7 C 0.89747(11) 0.26975(12) 0.99393(9) 0.0164(2) Uani 1 1 d . . .
C8 C 0.87747(12) 0.22154(12) 0.91728(9) 0.0180(3) Uani 1 1 d . A .
H8A H 0.8610 0.1361 0.9161 0.022 Uiso 1 1 calc R . .
H8B H 0.9314 0.2263 0.9063 0.022 Uiso 1 1 calc R . .
C9 C 0.82456(11) 0.41495(12) 0.85227(9) 0.0164(2) Uani 1 1 d . A .
H9A H 0.7884 0.4444 0.8005 0.020 Uiso 1 1 calc R . .
H9B H 0.8878 0.4238 0.8608 0.020 Uiso 1 1 calc R . .
C10 C 0.80569(11) 0.48961(12) 0.90914(9) 0.0155(2) Uani 1 1 d . . .
H10 H 0.7599 0.4657 0.9246 0.019 Uiso 1 1 calc R A .
C11 C 0.85326(11) 0.59246(12) 0.93968(9) 0.0157(2) Uani 1 1 d . A .
H11 H 0.9141 0.5953 0.9478 0.019 Uiso 1 1 calc R . .
C12 C 0.81260(11) 0.69972(12) 0.96042(9) 0.0183(3) Uani 1 1 d . . .
H12A H 0.7891 0.7543 0.9162 0.022 Uiso 1 1 calc R A .
H12B H 0.7623 0.6736 0.9728 0.022 Uiso 1 1 calc R . .
C13 C 0.78002(12) 0.96998(12) 1.01582(10) 0.0196(3) Uani 1 1 d . . .
C14 C 0.71718(13) 1.01428(16) 0.94880(11) 0.0249(3) Uani 1 1 d . . .
H14 H 0.7267 1.0093 0.9031 0.030 Uiso 1 1 calc R . .
C15 C 0.63995(14) 1.06623(18) 0.94825(14) 0.0327(4) Uani 1 1 d . . .
H15 H 0.5972 1.0972 0.9021 0.039 Uiso 1 1 calc R . .
C16 C 0.62475(16) 1.0732(2) 1.01472(16) 0.0389(5) Uani 1 1 d . . .
C17 C 0.68699(19) 1.0261(2) 1.08033(15) 0.0441(6) Uani 1 1 d . . .
H17 H 0.6759 1.0279 1.1254 0.053 Uiso 1 1 calc R . .
C18 C 0.76632(17) 0.97543(18) 1.08317(13) 0.0335(4) Uani 1 1 d . . .
H18 H 0.8094 0.9457 1.1295 0.040 Uiso 1 1 calc R . .
C19 C 0.54333(19) 1.1365(3) 1.0142(2) 0.0574(8) Uani 1 1 d . . .
H19A H 0.5266 1.1026 1.0538 0.086 Uiso 1 1 calc R . .
H19B H 0.4945 1.1260 0.9645 0.086 Uiso 1 1 calc R . .
H19C H 0.5561 1.2220 1.0240 0.086 Uiso 1 1 calc R . .
C20 C 0.7953(4) 0.3737(4) 1.1665(3) 0.0243(9) Uani 0.65(2) 1 d PG A 1
C21 C 0.7492(4) 0.3311(5) 1.0931(3) 0.0269(9) Uani 0.65(2) 1 d PG A 1
H21 H 0.7623 0.2541 1.0792 0.032 Uiso 0.65(2) 1 calc PR A 1
C22 C 0.6840(3) 0.4011(8) 1.0401(4) 0.0374(13) Uani 0.65(2) 1 d PG A 1
H22 H 0.6525 0.3720 0.9900 0.045 Uiso 0.65(2) 1 calc PR A 1
C23 C 0.6648(4) 0.5138(7) 1.0604(5) 0.0423(19) Uani 0.65(2) 1 d PG A 1
C24 C 0.7108(5) 0.5564(5) 1.1338(6) 0.0392(17) Uani 0.65(2) 1 d PG A 1
H24 H 0.6977 0.6334 1.1477 0.047 Uiso 0.65(2) 1 calc PR A 1
C25 C 0.7761(5) 0.4863(4) 1.1868(4) 0.0365(12) Uani 0.65(2) 1 d PG A 1
H25 H 0.8076 0.5155 1.2369 0.044 Uiso 0.65(2) 1 calc PR A 1
C26 C 0.5960(5) 0.5916(12) 1.0025(7) 0.072(3) Uani 0.65(2) 1 d P A 1
H26A H 0.5407 0.5880 1.0104 0.108 Uiso 0.65(2) 1 calc PR A 1
H26B H 0.5855 0.5630 0.9513 0.108 Uiso 0.65(2) 1 calc PR A 1
H26C H 0.6173 0.6744 1.0081 0.108 Uiso 0.65(2) 1 calc PR A 1
C20' C 0.8056(9) 0.3814(9) 1.1794(8) 0.042(3) Uani 0.35(2) 1 d PG A 2
C21' C 0.7519(9) 0.3521(9) 1.1047(8) 0.041(3) Uani 0.35(2) 1 d PG A 2
H21' H 0.7572 0.2759 1.0850 0.049 Uiso 0.35(2) 1 calc PR A 2
C22' C 0.6906(7) 0.4344(12) 1.0590(9) 0.041(2) Uani 0.35(2) 1 d PG A 2
H22' H 0.6539 0.4144 1.0079 0.050 Uiso 0.35(2) 1 calc PR A 2
C23' C 0.6828(9) 0.5460(11) 1.0878(11) 0.052(3) Uani 0.35(2) 1 d PG A 2
C24' C 0.7365(11) 0.5752(8) 1.1625(11) 0.047(3) Uani 0.35(2) 1 d PG A 2
H24' H 0.7312 0.6515 1.1822 0.057 Uiso 0.35(2) 1 calc PR A 2
C25' C 0.7978(10) 0.4930(10) 1.2083(9) 0.041(2) Uani 0.35(2) 1 d PG A 2
H25' H 0.8345 0.5130 1.2593 0.049 Uiso 0.35(2) 1 calc PR A 2
C26' C 0.6147(12) 0.6359(18) 1.0423(18) 0.078(6) Uani 0.35(2) 1 d P A 2
H26D H 0.5770 0.6565 1.0693 0.117 Uiso 0.35(2) 1 calc PR A 2
H26E H 0.5783 0.6017 0.9926 0.117 Uiso 0.35(2) 1 calc PR A 2
H26F H 0.6445 0.7081 1.0353 0.117 Uiso 0.35(2) 1 calc PR A 2
C27 C 0.84803(11) 0.19170(13) 0.74516(9) 0.0176(3) Uani 1 1 d . . .
C28 C 0.89196(13) 0.08238(15) 0.75781(10) 0.0229(3) Uani 1 1 d . . .
H28 H 0.8734 0.0177 0.7802 0.027 Uiso 1 1 calc R . .
C29 C 0.96383(14) 0.06937(17) 0.73701(11) 0.0287(4) Uani 1 1 d . . .
H29 H 0.9934 -0.0056 0.7444 0.034 Uiso 1 1 calc R . .
C30 C 0.99302(15) 0.16358(19) 0.70581(12) 0.0310(4) Uani 1 1 d . . .
C31 C 0.94732(14) 0.27232(18) 0.69276(11) 0.0282(4) Uani 1 1 d . . .
H31 H 0.9662 0.3369 0.6705 0.034 Uiso 1 1 calc R . .
C32 C 0.87464(13) 0.28729(14) 0.71186(10) 0.0214(3) Uani 1 1 d . . .
H32 H 0.8436 0.3612 0.7025 0.026 Uiso 1 1 calc R . .
C33 C 1.07599(19) 0.1503(3) 0.68993(16) 0.0491(7) Uani 1 1 d . . .
H33A H 1.0626 0.1716 0.6369 0.074 Uiso 1 1 calc R . .
H33B H 1.0966 0.0672 0.6990 0.074 Uiso 1 1 calc R . .
H33C H 1.1223 0.2034 0.7237 0.074 Uiso 1 1 calc R . .

loop_
_atom_site_aniso_label
_atom_site_aniso_U_11
_atom_site_aniso_U_22
_atom_site_aniso_U_33
_atom_site_aniso_U_23
_atom_site_aniso_U_13
_atom_site_aniso_U_12
C1 0.0294(8) 0.0142(5) 0.0130(7) 0.0000(5) 0.0038(6) 0.0005(5)
N1 0.0259(7) 0.0107(4) 0.0147(6) 0.0005(4) 0.0022(5) -0.0008(4)
O1 0.0306(7) 0.0168(5) 0.0258(7) 0.0044(4) 0.0134(6) 0.0026(4)
Pd1 0.01560(5) 0.01111(4) 0.01012(5) 0.00105(3) 0.00178(4) 0.00027(3)
S1 0.02140(18) 0.01106(12) 0.01760(19) 0.00065(11) 0.00388(15) 0.00023(12)
C2 0.0219(7) 0.0141(5) 0.0130(7) -0.0009(5) 0.0022(6) -0.0014(5)
N2 0.0287(7) 0.0155(5) 0.0125(6) 0.0015(4) 0.0028(6) -0.0014(5)
O2 0.0253(6) 0.0146(4) 0.0267(7) -0.0022(4) -0.0014(5) -0.0014(4)
S2 0.0415(3) 0.02617(18) 0.0160(2) 0.00283(15) 0.0127(2) -0.00324(18)
C3 0.0231(7) 0.0159(6) 0.0120(7) 0.0003(5) 0.0014(6) -0.0024(5)
N3 0.0197(6) 0.0117(4) 0.0105(6) -0.0006(4) 0.0013(5) 0.0006(4)
O3 0.0455(9) 0.0275(6) 0.0304(8) 0.0084(5) 0.0142(8) -0.0068(6)
S3 0.01775(16) 0.01434(13) 0.01177(16) -0.00198(11) 0.00128(13) -0.00064(11)
C4 0.0279(8) 0.0172(6) 0.0136(7) 0.0024(5) -0.0020(6) -0.0020(6)
O4 0.0727(14) 0.0531(10) 0.0184(8) -0.0044(7) 0.0226(9) -0.0109(9)
C5 0.0281(8) 0.0153(5) 0.0121(7) 0.0025(5) 0.0017(6) 0.0034(5)
O5 0.0271(6) 0.0163(4) 0.0195(6) -0.0029(4) 0.0059(5) -0.0062(4)
C6 0.0199(7) 0.0133(5) 0.0156(7) 0.0016(5) 0.0037(6) 0.0015(5)
O6 0.0202(6) 0.0224(5) 0.0153(6) -0.0008(4) -0.0004(5) 0.0033(4)
C7 0.0198(7) 0.0116(5) 0.0142(7) 0.0006(4) 0.0029(6) 0.0017(4)
C8 0.0235(7) 0.0133(5) 0.0119(7) -0.0001(4) 0.0013(6) 0.0029(5)
C9 0.0219(7) 0.0124(5) 0.0121(7) 0.0009(4) 0.0038(6) 0.0006(5)
C10 0.0188(6) 0.0132(5) 0.0102(6) 0.0003(4) 0.0013(5) 0.0015(5)
C11 0.0196(7) 0.0121(5) 0.0120(7) 0.0012(4) 0.0025(5) 0.0007(5)
C12 0.0210(7) 0.0135(5) 0.0143(7) -0.0012(5) 0.0004(6) 0.0008(5)
C13 0.0240(7) 0.0144(5) 0.0187(8) -0.0027(5) 0.0067(6) 0.0002(5)
C14 0.0220(8) 0.0232(6) 0.0250(9) -0.0037(6) 0.0044(7) 0.0006(6)
C15 0.0248(9) 0.0336(9) 0.0322(11) -0.0086(8) 0.0032(8) 0.0048(7)
C16 0.0297(10) 0.0398(10) 0.0459(14) -0.0194(10) 0.0135(11) 0.0015(8)
C17 0.0494(15) 0.0543(13) 0.0352(13) -0.0117(10) 0.0238(13) 0.0072(11)
C18 0.0433(12) 0.0361(9) 0.0218(10) -0.0024(7) 0.0134(9) 0.0084(8)
C19 0.0373(14) 0.0629(16) 0.071(2) -0.0324(15) 0.0202(15) 0.0080(12)
C20 0.032(2) 0.0232(15) 0.027(2) 0.0084(13) 0.0203(16) 0.0049(14)
C21 0.0202(17) 0.0412(19) 0.0196(18) 0.0068(15) 0.0082(14) 0.0027(14)
C22 0.0216(17) 0.063(3) 0.028(2) 0.015(2) 0.0101(18) 0.0045(19)
C23 0.026(2) 0.049(3) 0.060(4) 0.028(3) 0.026(3) 0.014(2)
C24 0.038(3) 0.0309(19) 0.060(5) 0.009(2) 0.032(3) 0.0067(19)
C25 0.047(3) 0.0331(19) 0.042(3) 0.0031(18) 0.031(3) 0.0011(18)
C26 0.036(3) 0.097(6) 0.090(6) 0.056(5) 0.033(4) 0.037(4)
C20' 0.041(5) 0.054(6) 0.039(5) -0.004(4) 0.025(4) -0.005(4)
C21' 0.044(6) 0.046(4) 0.045(6) -0.002(4) 0.031(5) 0.001(4)
C22' 0.024(3) 0.066(6) 0.034(5) 0.005(4) 0.011(4) -0.002(4)
C23' 0.032(5) 0.052(5) 0.089(10) -0.008(7) 0.042(7) 0.000(4)
C24' 0.048(6) 0.041(4) 0.071(9) -0.008(4) 0.042(7) 0.004(4)
C25' 0.046(6) 0.037(4) 0.055(6) -0.005(4) 0.038(5) 0.007(4)
C26' 0.047(7) 0.086(10) 0.114(16) 0.038(10) 0.046(10) 0.028(7)
C27 0.0202(7) 0.0173(5) 0.0111(7) -0.0019(5) 0.0016(6) 0.0018(5)
C28 0.0278(8) 0.0197(6) 0.0160(8) 0.0001(5) 0.0031(7) 0.0053(6)
C29 0.0320(10) 0.0338(8) 0.0165(8) 0.0012(6) 0.0055(7) 0.0156(7)
C30 0.0308(10) 0.0447(10) 0.0185(9) 0.0019(7) 0.0108(8) 0.0115(8)
C31 0.0323(10) 0.0357(9) 0.0175(9) 0.0042(7) 0.0107(8) 0.0039(7)
C32 0.0265(8) 0.0213(6) 0.0154(8) 0.0012(5) 0.0073(7) 0.0025(6)
C33 0.0434(14) 0.0750(17) 0.0385(14) 0.0130(12) 0.0264(13) 0.0226(13)

loop_
_atom_type_symbol
_atom_type_description
_atom_type_scat_dispersion_real
_atom_type_scat_dispersion_imag
_atom_type_scat_source
C C 0.0033 0.0016 'International Tables Vol C Tables 4.2.6.8 and 6.1.1.4'
H H 0.0000 0.0000 'International Tables Vol C Tables 4.2.6.8 and 6.1.1.4'
N N 0.0061 0.0033 'International Tables Vol C Tables 4.2.6.8 and 6.1.1.4'
O O 0.0106 0.0060 'International Tables Vol C Tables 4.2.6.8 and 6.1.1.4'
S S 0.1246 0.1234 'International Tables Vol C Tables 4.2.6.8 and 6.1.1.4'
Pd Pd -0.9988 1.0072 'International Tables Vol C Tables 4.2.6.8 and 6.1.1.4'

loop_
_geom_angle_atom_site_label_1
_geom_angle_atom_site_label_2
_geom_angle_atom_site_label_3
_geom_angle
N1 C1 C2 111.97(12)
C1 N1 C12 116.28(12)
C1 N1 S1 117.25(10)
C12 N1 S1 116.59(11)
C2 Pd1 C3 33.80(6)
C2 Pd1 C6 120.42(6)
C3 Pd1 C6 86.84(6)
C2 Pd1 C7 153.91(6)
C3 Pd1 C7 120.16(6)
C6 Pd1 C7 33.55(6)
C2 Pd1 C11 87.67(6)
C3 Pd1 C11 120.56(5)
C6 Pd1 C11 151.44(6)
C7 Pd1 C11 118.11(6)
C2 Pd1 C10 118.98(6)
C3 Pd1 C10 152.38(6)
C6 Pd1 C10 119.15(6)
C7 Pd1 C10 86.71(6)
C11 Pd1 C10 36.36(5)
O1 S1 O2 120.95(9)
O1 S1 N1 106.48(7)
O2 S1 N1 106.08(7)
O1 S1 C13 107.46(8)
O2 S1 C13 107.50(8)
N1 S1 C13 107.76(7)
C3 C2 C1 156.29(16)
C3 C2 Pd1 73.29(10)
C1 C2 Pd1 129.65(12)
C4 N2 C5 115.64(13)
C4 N2 S2 116.55(11)
C5 N2 S2 120.04(12)
O3 S2 O4 119.70(10)
O3 S2 N2 106.55(8)
O4 S2 N2 106.34(10)
O3 S2 C20' 113.2(5)
O4 S2 C20' 101.8(5)
N2 S2 C20' 108.8(5)
O3 S2 C20 107.2(2)
O4 S2 C20 108.8(2)
N2 S2 C20 107.7(2)
C20' S2 C20 7.3(5)
C2 C3 C4 160.71(17)
C2 C3 Pd1 72.92(11)
C4 C3 Pd1 126.37(11)
C8 N3 C9 113.44(13)
C8 N3 S3 113.89(9)
C9 N3 S3 115.72(10)
O6 S3 O5 118.99(8)
O6 S3 N3 107.36(7)
O5 S3 N3 106.86(7)
O6 S3 C27 108.65(7)
O5 S3 C27 107.72(7)
N3 S3 C27 106.63(7)
N2 C4 C3 114.33(15)
C6 C5 N2 116.42(13)
C7 C6 C5 157.85(14)
C7 C6 Pd1 73.35(9)
C5 C6 Pd1 128.65(11)
C6 C7 C8 156.78(14)
C6 C7 Pd1 73.10(9)
C8 C7 Pd1 129.05(10)
C7 C8 N3 112.59(12)
N3 C9 C10 111.98(12)
C11 C10 C9 121.68(13)
C11 C10 Pd1 71.54(9)
C9 C10 Pd1 113.59(10)
C10 C11 C12 122.65(14)
C10 C11 Pd1 72.10(8)
C12 C11 Pd1 113.51(10)
N1 C12 C11 111.94(14)
C14 C13 C18 120.56(17)
C14 C13 S1 119.86(13)
C18 C13 S1 119.54(16)
C13 C14 C15 120.03(18)
C14 C15 C16 120.6(2)
C17 C16 C15 118.50(19)
C17 C16 C19 121.5(2)
C15 C16 C19 119.9(3)
C16 C17 C18 122.3(2)
C13 C18 C17 118.0(2)
C21 C20 C25 120.0
C21 C20 S2 119.3(3)
C25 C20 S2 120.5(3)
C22 C21 C20 120.0
C21 C22 C23 120.0
C24 C23 C22 120.0
C24 C23 C26 119.8(4)
C22 C23 C26 120.2(4)
C25 C24 C23 120.0
C24 C25 C20 120.0
C21' C20' C25' 120.0
C21' C20' S2 119.8(6)
C25' C20' S2 119.9(6)
C20' C21' C22' 120.0
C21' C22' C23' 120.0
C24' C23' C22' 120.0
C24' C23' C26' 117.7(8)
C22' C23' C26' 122.3(9)
C23' C24' C25' 120.0
C24' C25' C20' 120.0
C28 C27 C32 121.04(15)
C28 C27 S3 119.98(12)
C32 C27 S3 118.88(12)
C27 C28 C29 118.78(16)
C30 C29 C28 121.34(16)
C29 C30 C31 118.96(17)
C29 C30 C33 120.22(19)
C31 C30 C33 120.7(2)
C32 C31 C30 120.93(17)
C31 C32 C27 118.92(16)

loop_
_geom_bond_atom_site_label_1
_geom_bond_atom_site_label_2
_geom_bond_distance
C1 N1 1.467(2)
C1 C2 1.476(2)
N1 C12 1.471(2)
N1 S1 1.6419(12)
O1 S1 1.4296(13)
Pd1 C2 2.1343(15)
Pd1 C3 2.1384(16)
Pd1 C6 2.1491(14)
Pd1 C7 2.1520(13)
Pd1 C11 2.2128(14)
Pd1 C10 2.2199(16)
S1 O2 1.4317(15)
S1 C13 1.7690(17)
C2 C3 1.242(2)
N2 C4 1.470(2)
N2 C5 1.479(2)
N2 S2 1.6414(16)
S2 O3 1.4322(15)
S2 O4 1.4338(17)
S2 C20' 1.674(9)
S2 C20 1.799(4)
C3 C4 1.483(2)
N3 C8 1.478(2)
N3 C9 1.4820(18)
N3 S3 1.6454(13)
S3 O6 1.4342(13)
S3 O5 1.4382(11)
S3 C27 1.7640(16)
C5 C6 1.479(2)
C6 C7 1.241(2)
C7 C8 1.474(2)
C9 C10 1.499(2)
C10 C11 1.383(2)
C11 C12 1.500(2)
C13 C14 1.382(3)
C13 C18 1.396(2)
C14 C15 1.392(3)
C15 C16 1.393(3)
C16 C17 1.373(4)
C16 C19 1.510(3)
C17 C18 1.402(3)
C20 C21 1.3900
C20 C25 1.3900
C21 C22 1.3900
C22 C23 1.3900
C23 C24 1.3900
C23 C26 1.508(7)
C24 C25 1.3900
C20' C21' 1.3900
C20' C25' 1.3900
C21' C22' 1.3900
C22' C23' 1.3900
C23' C24' 1.3900
C23' C26' 1.500(16)
C24' C25' 1.3900
C27 C28 1.391(2)
C27 C32 1.400(2)
C28 C29 1.395(3)
C29 C30 1.386(3)
C30 C31 1.398(3)
C30 C33 1.517(3)
C31 C32 1.391(2)

loop_
_geom_torsion_atom_site_label_1
_geom_torsion_atom_site_label_2
_geom_torsion_atom_site_label_3
_geom_torsion_atom_site_label_4
_geom_torsion
C2 C1 N1 C12 59.38(19)
C2 C1 N1 S1 -155.95(12)
C1 N1 S1 O1 168.54(13)
C12 N1 S1 O1 -46.89(14)
C1 N1 S1 O2 38.48(15)
C12 N1 S1 O2 -176.95(12)
C1 N1 S1 C13 -76.42(15)
C12 N1 S1 C13 68.15(13)
N1 C1 C2 C3 164.1(4)
N1 C1 C2 Pd1 -32.5(2)
C6 Pd1 C2 C3 7.26(13)
C7 Pd1 C2 C3 4.31(19)
C11 Pd1 C2 C3 -167.30(11)
C10 Pd1 C2 C3 173.41(10)
C3 Pd1 C2 C1 -173.1(2)
C6 Pd1 C2 C1 -165.81(13)
C7 Pd1 C2 C1 -168.76(13)
C11 Pd1 C2 C1 19.63(15)
C10 Pd1 C2 C1 0.34(17)
C4 N2 S2 O3 -179.28(13)
C5 N2 S2 O3 32.75(15)
C4 N2 S2 O4 -50.54(15)
C5 N2 S2 O4 161.48(13)
C4 N2 S2 C20' 58.4(5)
C5 N2 S2 C20' -89.6(5)
C4 N2 S2 C20 66.0(3)
C5 N2 S2 C20 -82.0(2)
C1 C2 C3 C4 -14.0(8)
Pd1 C2 C3 C4 179(100)
C1 C2 C3 Pd1 166.6(4)
C6 Pd1 C3 C2 -173.73(11)
C7 Pd1 C3 C2 -177.81(10)
C11 Pd1 C3 C2 14.78(13)
C10 Pd1 C3 C2 -12.50(18)
C2 Pd1 C3 C4 -179.7(2)
C6 Pd1 C3 C4 6.54(15)
C7 Pd1 C3 C4 2.46(17)
C11 Pd1 C3 C4 -164.96(13)
C10 Pd1 C3 C4 167.76(13)
C8 N3 S3 O6 -176.29(10)
C9 N3 S3 O6 -42.18(13)
C8 N3 S3 O5 54.99(12)
C9 N3 S3 O5 -170.89(11)
C8 N3 S3 C27 -59.99(12)
C9 N3 S3 C27 74.12(12)
C5 N2 C4 C3 68.8(2)
S2 N2 C4 C3 -80.62(17)
C2 C3 C4 N2 140.8(5)
Pd1 C3 C4 N2 -40.0(2)
C4 N2 C5 C6 -58.1(2)
S2 N2 C5 C6 90.17(16)
N2 C5 C6 C7 -167.7(4)
N2 C5 C6 Pd1 19.7(2)
C2 Pd1 C6 C7 -177.65(10)
C3 Pd1 C6 C7 -173.61(11)
C11 Pd1 C6 C7 -9.06(18)
C10 Pd1 C6 C7 16.23(12)
C2 Pd1 C6 C5 -0.55(17)
C3 Pd1 C6 C5 3.49(15)
C7 Pd1 C6 C5 177.1(2)
C11 Pd1 C6 C5 168.04(13)
C10 Pd1 C6 C5 -166.67(14)
C5 C6 C7 C8 -9.9(8)
Pd1 C6 C7 C8 164.1(4)
C5 C6 C7 Pd1 -174.0(4)
C2 Pd1 C7 C6 4.61(19)
C3 Pd1 C7 C6 7.39(13)
C11 Pd1 C7 C6 175.10(10)
C10 Pd1 C7 C6 -165.85(11)
C2 Pd1 C7 C8 -167.37(14)
C3 Pd1 C7 C8 -164.60(14)
C6 Pd1 C7 C8 -172.0(2)
C11 Pd1 C7 C8 3.12(17)
C10 Pd1 C7 C8 22.16(15)
C6 C7 C8 N3 163.1(4)
Pd1 C7 C8 N3 -36.7(2)
C9 N3 C8 C7 61.35(16)
S3 N3 C8 C7 -163.48(11)
C8 N3 C9 C10 -83.21(16)
S3 N3 C9 C10 142.47(12)
N3 C9 C10 C11 149.60(15)
N3 C9 C10 Pd1 67.45(15)
C2 Pd1 C10 C11 33.83(11)
C3 Pd1 C10 C11 41.74(16)
C6 Pd1 C10 C11 -159.85(9)
C7 Pd1 C10 C11 -150.95(9)
C2 Pd1 C10 C9 151.11(10)
C3 Pd1 C10 C9 159.03(11)
C6 Pd1 C10 C9 -42.56(12)
C7 Pd1 C10 C9 -33.66(11)
C11 Pd1 C10 C9 117.29(15)
C9 C10 C11 C12 146.24(15)
Pd1 C10 C11 C12 -106.92(14)
C9 C10 C11 Pd1 -106.84(14)
C2 Pd1 C11 C10 -150.83(9)
C3 Pd1 C11 C10 -159.00(9)
C6 Pd1 C11 C10 39.00(16)
C7 Pd1 C11 C10 33.34(11)
C2 Pd1 C11 C12 -32.29(11)
C3 Pd1 C11 C12 -40.46(13)
C6 Pd1 C11 C12 157.54(12)
C7 Pd1 C11 C12 151.88(11)
C10 Pd1 C11 C12 118.54(15)
C1 N1 C12 C11 -82.31(16)
S1 N1 C12 C11 132.77(11)
C10 C11 C12 N1 148.29(14)
Pd1 C11 C12 N1 65.14(14)
O1 S1 C13 C14 6.54(16)
O2 S1 C13 C14 138.19(14)
N1 S1 C13 C14 -107.86(14)
O1 S1 C13 C18 -171.24(15)
O2 S1 C13 C18 -39.59(16)
N1 S1 C13 C18 74.36(16)
C18 C13 C14 C15 0.8(3)
S1 C13 C14 C15 -176.94(14)
C13 C14 C15 C16 -0.6(3)
C14 C15 C16 C17 -0.9(3)
C14 C15 C16 C19 176.3(2)
C15 C16 C17 C18 2.3(4)
C19 C16 C17 C18 -174.8(2)
C14 C13 C18 C17 0.5(3)
S1 C13 C18 C17 178.26(17)
C16 C17 C18 C13 -2.1(4)
O3 S2 C20 C21 -42.1(3)
O4 S2 C20 C21 -172.9(2)
N2 S2 C20 C21 72.2(3)
C20' S2 C20 C21 172(5)
O3 S2 C20 C25 143.7(2)
O4 S2 C20 C25 12.9(3)
N2 S2 C20 C25 -102.0(3)
C20' S2 C20 C25 -2(5)
C25 C20 C21 C22 0.0
S2 C20 C21 C22 -174.2(4)
C20 C21 C22 C23 0.0
C21 C22 C23 C24 0.0
C21 C22 C23 C26 178.1(5)
C22 C23 C24 C25 0.0
C26 C23 C24 C25 -178.1(5)
C23 C24 C25 C20 0.0
C21 C20 C25 C24 0.0
S2 C20 C25 C24 174.1(4)
O3 S2 C20' C21' -42.3(7)
O4 S2 C20' C21' -172.1(5)
N2 S2 C20' C21' 75.9(7)
C20 S2 C20' C21' -7(5)
O3 S2 C20' C25' 143.9(5)
O4 S2 C20' C25' 14.1(7)
N2 S2 C20' C25' -97.9(7)
C20 S2 C20' C25' 179(100)
C25' C20' C21' C22' 0.0
S2 C20' C21' C22' -173.8(10)
C20' C21' C22' C23' 0.0
C21' C22' C23' C24' 0.0
C21' C22' C23' C26' -176.9(10)
C22' C23' C24' C25' 0.0
C26' C23' C24' C25' 177.0(10)
C23' C24' C25' C20' 0.0
C21' C20' C25' C24' 0.0
S2 C20' C25' C24' 173.7(10)
O6 S3 C27 C28 -146.05(14)
O5 S3 C27 C28 -15.89(17)
N3 S3 C27 C28 98.51(15)
O6 S3 C27 C32 37.65(16)
O5 S3 C27 C32 167.81(14)
N3 S3 C27 C32 -77.79(15)
C32 C27 C28 C29 0.3(3)
S3 C27 C28 C29 -175.91(15)
C27 C28 C29 C30 1.4(3)
C28 C29 C30 C31 -2.2(3)
C28 C29 C30 C33 174.8(2)
C29 C30 C31 C32 1.2(3)
C33 C30 C31 C32 -175.8(2)
C30 C31 C32 C27 0.5(3)
C28 C27 C32 C31 -1.3(3)
S3 C27 C32 C31 174.99(15)
